data_2209177
loop_
_publ_author_name
'Qiu, Xiao-Yang'
'Ma, Ji-Long'
'Liu, Wei-Sheng'
'Zhu, Hai-Liang'

_publ_section_title
Bis[(<i>E</i>)-<i>N</i>'-(2-nitrobenzylidene)-2-oxidobenzohydrazide]bis(pyridine-\k<i>N</i>)nickel(II)
_journal_coeditor_code HB2036
_journal_issue 6
_journal_name_full 'Acta Crystallographica Section E'
_journal_page_first m1289
_journal_page_last m1290
_journal_paper_doi 10.1107/S1600536806014541
_journal_volume 62
_journal_year 2006
_chemical_formula_iupac '[Ni (C14 H10 N3 O4)2 (C5 H5 N)2]'
_chemical_formula_moiety 'C38 H30 N8 Ni O8'
_chemical_formula_sum 'C38 H30 N8 Ni O8'
_chemical_formula_weight 785.41
_chemical_name_systematic
;
Bis[(E)-N'-(2-nitrobenzylidene)-2-oxidobenzohydrazide]bis(pyridine-
kN)nickel(II)
;
_space_group_IT_number 68
_symmetry_cell_setting orthorhombic
_symmetry_space_group_name_Hall '-C 2a 2ac'
_symmetry_space_group_name_H-M 'C c c a :2'
_atom_sites_solution_hydrogens geom
_atom_sites_solution_primary direct
_atom_sites_solution_secondary difmap
_audit_creation_method SHELXL-97
_cell_angle_alpha 90.00
_cell_angle_beta 90.00
_cell_angle_gamma 90.00
_cell_formula_units_Z 8
_cell_length_a 14.9148(2)
_cell_length_b 22.1842(4)
_cell_length_c 22.4259(4)
_cell_measurement_reflns_used 3676
_cell_measurement_temperature 298(2)
_cell_measurement_theta_max 26
_cell_measurement_theta_min 4.2
_cell_volume 7420.1(2)
_computing_cell_refinement 'SAINT (Bruker, 1998)'
_computing_data_collection 'SMART (Bruker, 1998)'
_computing_data_reduction SAINT
_computing_molecular_graphics 'SHELXTL (Sheldrick, 1997b)'
_computing_publication_material SHELXTL
_computing_structure_refinement 'SHELXL97 (Sheldrick, 1997a)'
_computing_structure_solution 'SHELXS97 (Sheldrick, 1997a)'
_diffrn_ambient_temperature 298(2)
_diffrn_measured_fraction_theta_full 0.972
_diffrn_measured_fraction_theta_max 0.972
_diffrn_measurement_device_type 'Bruker SMART APEX area-detector'
_diffrn_measurement_method \w
_diffrn_radiation_monochromator graphite
_diffrn_radiation_source 'fine-focus sealed tube'
_diffrn_radiation_type MoK\a
_diffrn_radiation_wavelength 0.71073
_diffrn_reflns_av_R_equivalents 0.0193
_diffrn_reflns_av_sigmaI/netI 0.0158
_diffrn_reflns_limit_h_max 16
_diffrn_reflns_limit_h_min -19
_diffrn_reflns_limit_k_max 28
_diffrn_reflns_limit_k_min -28
_diffrn_reflns_limit_l_max 28
_diffrn_reflns_limit_l_min -28
_diffrn_reflns_number 22385
_diffrn_reflns_theta_full 28.28
_diffrn_reflns_theta_max 28.28
_diffrn_reflns_theta_min 1.82
_diffrn_standards_decay_% no
_diffrn_standards_interval_count 97
_diffrn_standards_number 3
_exptl_absorpt_coefficient_mu 0.587
_exptl_absorpt_correction_T_max 0.925
_exptl_absorpt_correction_T_min 0.841
_exptl_absorpt_correction_type multi-scan
_exptl_absorpt_process_details '(SADABS; Sheldrick, 1996)'
_exptl_crystal_colour green
_exptl_crystal_density_diffrn 1.406
_exptl_crystal_density_method 'not measured'
_exptl_crystal_description block
_exptl_crystal_F_000 3248
_exptl_crystal_size_max 0.46
_exptl_crystal_size_mid 0.24
_exptl_crystal_size_min 0.13
_refine_diff_density_max 0.369
_refine_diff_density_min -0.425
_refine_ls_extinction_method none
_refine_ls_goodness_of_fit_ref 1.017
_refine_ls_hydrogen_treatment constr
_refine_ls_matrix_type full
_refine_ls_number_parameters 249
_refine_ls_number_reflns 4484
_refine_ls_number_restraints 0
_refine_ls_restrained_S_all 1.017
_refine_ls_R_factor_all 0.0537
_refine_ls_R_factor_gt 0.0361
_refine_ls_shift/su_max 0.001
_refine_ls_shift/su_mean 0.000
_refine_ls_structure_factor_coef Fsqd
_refine_ls_weighting_details 'calc w=1/[\s^2^(Fo^2^)+(0.0557P)^2^+3.9687P] where P=(Fo^2^+2Fc^2^)/3'
_refine_ls_weighting_scheme calc
_refine_ls_wR_factor_gt 0.0988
_refine_ls_wR_factor_ref 0.1109
_reflns_number_gt 3308
_reflns_number_total 4484
_reflns_threshold_expression I>2\s(I)
_cod_data_source_file hb2036.cif
_cod_data_source_block a
_cod_original_sg_symbol_Hall '-C 2b 2bc'
_cod_original_sg_symbol_H-M 'C c c a'
_cod_database_code 2209177

loop_
_symmetry_equiv_pos_as_xyz
'x, y, z'
'-x+1/2, -y, z'
'-x, y, -z+1/2'
'x+1/2, -y, -z+1/2'
'x+1/2, y+1/2, z'
'-x+1, -y+1/2, z'
'-x+1/2, y+1/2, -z+1/2'
'x+1, -y+1/2, -z+1/2'
'-x, -y, -z'
'x-1/2, y, -z'
'x, -y, z-1/2'
'-x-1/2, y, z-1/2'
'-x+1/2, -y+1/2, -z'
'x, y+1/2, -z'
'x+1/2, -y+1/2, z-1/2'
'-x, y+1/2, z-1/2'

loop_
_atom_site_type_symbol
_atom_site_label
_atom_site_fract_x
_atom_site_fract_y
_atom_site_fract_z
_atom_site_U_iso_or_equiv
_atom_site_adp_type
_atom_site_calc_flag
_atom_site_refinement_flags
_atom_site_occupancy
Ni Ni1 0.7500 1.0000 0.846794(13) 0.04435(11) Uani d S 1
O O2 0.84721(8) 0.93748(5) 0.84727(5) 0.0526(3) Uani d . 1
O O1 1.08690(12) 0.98318(10) 0.93350(8) 0.0948(6) Uani d . 1
O O3 0.91042(16) 1.18609(10) 0.91366(12) 0.1200(8) Uani d . 1
O O4 0.8212(2) 1.24784(11) 0.87335(14) 0.1551(11) Uani d . 1
N N1 0.92227(10) 1.00278(7) 0.90870(6) 0.0498(3) Uani d . 1
H H1 0.9702 1.0133 0.9273 0.060 Uiso calc R 1
N N2 0.84214(9) 1.03529(6) 0.91118(6) 0.0459(3) Uani d . 1
N N4 0.68284(10) 0.94826(6) 0.78115(6) 0.0504(3) Uani d . 1
N N3 0.83677(19) 1.20626(9) 0.90609(11) 0.0917(7) Uani d . 1
C C9 0.76532(13) 1.11916(9) 0.95617(9) 0.0563(5) Uani d . 1
C C10 0.76022(16) 1.17881(10) 0.93819(11) 0.0724(6) Uani d . 1
C C2 1.08082(15) 0.93539(12) 0.89681(9) 0.0727(6) Uani d . 1
C C8 0.84489(13) 1.08056(8) 0.94592(8) 0.0540(4) Uani d . 1
H H8 0.8982 1.0897 0.9654 0.065 Uiso calc R 1
C C15 0.68977(15) 0.88828(9) 0.78282(10) 0.0646(5) Uani d . 1
H H15 0.7257 0.8710 0.8121 0.078 Uiso calc R 1
C C7 0.91669(12) 0.95442(8) 0.87488(8) 0.0479(4) Uani d . 1
C C14 0.69242(14) 1.09590(10) 0.98708(9) 0.0651(5) Uani d . 1
H H14 0.6938 1.0560 0.9999 0.078 Uiso calc R 1
C C17 0.59421(17) 0.87531(11) 0.69985(11) 0.0780(6) Uani d . 1
H H17 0.5645 0.8508 0.6726 0.094 Uiso calc R 1
C C6 0.99904(17) 0.86759(11) 0.83315(11) 0.0792(7) Uani d . 1
H H6 0.9457 0.8560 0.8150 0.095 Uiso calc R 1
C C12 0.6138(2) 1.18861(14) 0.97950(15) 0.1024(10) Uani d . 1
H H12 0.5629 1.2116 0.9871 0.123 Uiso calc R 1
C C13 0.61808(16) 1.13063(13) 0.99920(12) 0.0840(7) Uani d . 1
H H13 0.5707 1.1144 1.0209 0.101 Uiso calc R 1
C C16 0.64654(17) 0.85101(10) 0.74360(12) 0.0782(6) Uani d . 1
H H16 0.6528 0.8094 0.7467 0.094 Uiso calc R 1
C C19 0.63146(14) 0.97157(9) 0.73851(9) 0.0612(5) Uani d . 1
H H19 0.6255 1.0132 0.7364 0.073 Uiso calc R 1
C C3 1.15858(17) 0.90145(16) 0.88546(13) 0.1012(10) Uani d . 1
H H3 1.2129 0.9130 0.9023 0.121 Uiso calc R 1
C C18 0.58667(16) 0.93667(11) 0.69731(10) 0.0763(6) Uani d . 1
H H18 0.5516 0.9547 0.6680 0.092 Uiso calc R 1
C C4 1.1546(2) 0.85197(17) 0.84998(13) 0.1081(12) Uani d . 1
H H4 1.2066 0.8299 0.8431 0.130 Uiso calc R 1
C C5 1.0759(2) 0.83382(14) 0.82408(14) 0.1044(10) Uani d . 1
H H5 1.0741 0.7992 0.8007 0.125 Uiso calc R 1
C C11 0.6840(2) 1.21329(12) 0.94862(14) 0.0988(9) Uani d . 1
H H11 0.6807 1.2527 0.9347 0.119 Uiso calc R 1
C C1 1.00073(13) 0.91859(9) 0.86897(8) 0.0569(5) Uani d . 1

loop_
_atom_site_aniso_label
_atom_site_aniso_U_11
_atom_site_aniso_U_22
_atom_site_aniso_U_33
_atom_site_aniso_U_12
_atom_site_aniso_U_13
_atom_site_aniso_U_23
Ni1 0.04162(18) 0.04133(17) 0.05010(19) 0.00634(12) 0.000 0.000
O2 0.0484(7) 0.0471(6) 0.0624(7) 0.0103(5) -0.0008(6) -0.0047(5)
O1 0.0666(10) 0.1362(16) 0.0815(11) 0.0212(10) -0.0266(9) -0.0176(11)
O3 0.0920(15) 0.0884(14) 0.179(2) -0.0015(12) 0.0286(15) 0.0190(14)
O4 0.166(2) 0.1011(15) 0.198(3) 0.0332(17) 0.041(2) 0.0662(18)
N1 0.0384(7) 0.0589(9) 0.0522(8) 0.0067(6) -0.0011(6) -0.0024(7)
N2 0.0423(7) 0.0470(7) 0.0483(8) 0.0056(6) 0.0031(6) 0.0005(6)
N4 0.0502(8) 0.0480(8) 0.0529(8) 0.0007(6) -0.0003(7) -0.0001(6)
N3 0.1113(19) 0.0533(11) 0.1104(18) 0.0067(12) 0.0116(14) 0.0040(11)
C9 0.0583(11) 0.0540(10) 0.0566(10) 0.0076(8) -0.0044(9) -0.0135(8)
C10 0.0787(15) 0.0551(11) 0.0834(15) 0.0112(10) 0.0043(12) -0.0100(11)
C2 0.0568(12) 0.1059(18) 0.0555(11) 0.0288(12) -0.0024(9) 0.0151(12)
C8 0.0492(10) 0.0538(10) 0.0589(10) 0.0023(8) -0.0035(8) -0.0059(8)
C15 0.0734(13) 0.0501(10) 0.0705(12) 0.0022(9) -0.0098(11) -0.0006(9)
C7 0.0456(9) 0.0504(9) 0.0476(9) 0.0085(7) 0.0052(7) 0.0067(7)
C14 0.0567(11) 0.0699(12) 0.0687(13) 0.0002(9) 0.0001(10) -0.0151(10)
C17 0.0737(15) 0.0814(15) 0.0790(15) -0.0097(12) -0.0089(12) -0.0204(12)
C6 0.0746(15) 0.0740(14) 0.0891(16) 0.0288(12) 0.0100(13) -0.0070(12)
C12 0.0743(17) 0.104(2) 0.129(2) 0.0357(16) 0.0019(17) -0.0356(19)
C13 0.0603(13) 0.0972(18) 0.0946(17) 0.0075(12) 0.0070(13) -0.0302(15)
C16 0.0852(16) 0.0554(11) 0.0938(17) -0.0052(11) -0.0069(14) -0.0131(12)
C19 0.0625(12) 0.0594(11) 0.0616(12) 0.0021(9) -0.0089(9) 0.0040(9)
C3 0.0638(15) 0.160(3) 0.0797(16) 0.0499(17) -0.0036(13) 0.0149(19)
C18 0.0730(14) 0.0883(16) 0.0677(13) 0.0000(12) -0.0182(11) 0.0007(12)
C4 0.089(2) 0.146(3) 0.0889(19) 0.076(2) 0.0202(16) 0.0232(19)
C5 0.106(2) 0.104(2) 0.103(2) 0.0581(18) 0.0188(18) -0.0071(17)
C11 0.104(2) 0.0668(14) 0.125(2) 0.0329(15) 0.0009(19) -0.0123(15)
C1 0.0535(10) 0.0660(11) 0.0511(9) 0.0195(9) 0.0083(8) 0.0114(9)

loop_
_atom_type_symbol
_atom_type_description
_atom_type_scat_dispersion_real
_atom_type_scat_dispersion_imag
_atom_type_scat_source
C C 0.0033 0.0016 'International Tables Vol C Tables 4.2.6.8 and 6.1.1.4'
H H 0.0000 0.0000 'International Tables Vol C Tables 4.2.6.8 and 6.1.1.4'
N N 0.0061 0.0033 'International Tables Vol C Tables 4.2.6.8 and 6.1.1.4'
O O 0.0106 0.0060 'International Tables Vol C Tables 4.2.6.8 and 6.1.1.4'
Ni Ni 0.3393 1.1124 'International Tables Vol C Tables 4.2.6.8 and 6.1.1.4'

loop_
_geom_angle_atom_site_label_1
_geom_angle_atom_site_label_2
_geom_angle_atom_site_label_3
_geom_angle_site_symmetry_1
_geom_angle_site_symmetry_3
_geom_angle
O2 Ni1 O2 . 2_675 179.39(7)
O2 Ni1 N4 . . 88.33(5)
O2 Ni1 N4 2_675 . 92.09(5)
O2 Ni1 N4 . 2_675 92.09(5)
O2 Ni1 N4 2_675 2_675 88.33(5)
N4 Ni1 N4 . 2_675 91.96(8)
O2 Ni1 N2 . . 77.61(5)
O2 Ni1 N2 2_675 . 101.97(5)
N4 Ni1 N2 . . 165.93(5)
N4 Ni1 N2 2_675 . 88.11(6)
O2 Ni1 N2 . 2_675 101.97(5)
O2 Ni1 N2 2_675 2_675 77.61(5)
N4 Ni1 N2 . 2_675 88.11(6)
N4 Ni1 N2 2_675 2_675 165.93(5)
N2 Ni1 N2 . 2_675 95.21(7)
C7 O2 Ni1 . . 112.92(10)
C7 N1 N2 . . 112.93(14)
C7 N1 H1 . . 123.5
N2 N1 H1 . . 123.5
C8 N2 N1 . . 113.86(15)
C8 N2 Ni1 . . 136.26(13)
N1 N2 Ni1 . . 109.48(10)
C19 N4 C15 . . 116.88(17)
C19 N4 Ni1 . . 124.15(13)
C15 N4 Ni1 . . 118.94(13)
O3 N3 O4 . . 123.4(3)
O3 N3 C10 . . 119.0(2)
O4 N3 C10 . . 117.7(3)
C10 C9 C14 . . 117.19(19)
C10 C9 C8 . . 123.43(19)
C14 C9 C8 . . 119.34(18)
C9 C10 C11 . . 121.4(2)
C9 C10 N3 . . 119.46(19)
C11 C10 N3 . . 119.1(2)
O1 C2 C1 . . 122.73(19)
O1 C2 C3 . . 118.5(2)
C1 C2 C3 . . 118.8(2)
N2 C8 C9 . . 121.71(17)
N2 C8 H8 . . 119.1
C9 C8 H8 . . 119.1
N4 C15 C16 . . 123.2(2)
N4 C15 H15 . . 118.4
C16 C15 H15 . . 118.4
O2 C7 N1 . . 125.18(15)
O2 C7 C1 . . 119.16(16)
N1 C7 C1 . . 115.65(17)
C13 C14 C9 . . 121.4(2)
C13 C14 H14 . . 119.3
C9 C14 H14 . . 119.3
C16 C17 C18 . . 118.1(2)
C16 C17 H17 . . 121.0
C18 C17 H17 . . 121.0
C5 C6 C1 . . 120.8(3)
C5 C6 H6 . . 119.6
C1 C6 H6 . . 119.6
C13 C12 C11 . . 120.4(2)
C13 C12 H12 . . 119.8
C11 C12 H12 . . 119.8
C12 C13 C14 . . 120.1(3)
C12 C13 H13 . . 119.9
C14 C13 H13 . . 119.9
C17 C16 C15 . . 119.5(2)
C17 C16 H16 . . 120.2
C15 C16 H16 . . 120.2
N4 C19 C18 . . 122.9(2)
N4 C19 H19 . . 118.6
C18 C19 H19 . . 118.6
C4 C3 C2 . . 120.2(3)
C4 C3 H3 . . 119.9
C2 C3 H3 . . 119.9
C17 C18 C19 . . 119.4(2)
C17 C18 H18 . . 120.3
C19 C18 H18 . . 120.3
C3 C4 C5 . . 121.6(2)
C3 C4 H4 . . 119.2
C5 C4 H4 . . 119.2
C4 C5 C6 . . 119.2(3)
C4 C5 H5 . . 120.4
C6 C5 H5 . . 120.4
C12 C11 C10 . . 119.4(3)
C12 C11 H11 . . 120.3
C10 C11 H11 . . 120.3
C6 C1 C2 . . 119.43(19)
C6 C1 C7 . . 118.10(19)
C2 C1 C7 . . 122.45(19)

loop_
_geom_bond_atom_site_label_1
_geom_bond_atom_site_label_2
_geom_bond_site_symmetry_2
_geom_bond_distance
_geom_bond_publ_flag
Ni1 O2 . 2.0064(11) y
Ni1 O2 2_675 2.0064(11) ?
Ni1 N4 . 2.1184(15) y
Ni1 N4 2_675 2.1184(15) ?
Ni1 N2 . 2.1416(14) y
Ni1 N2 2_675 2.1416(14) ?
O2 C7 . 1.264(2) ?
O1 C2 . 1.345(3) ?
O3 N3 . 1.198(3) ?
O4 N3 . 1.202(3) ?
N1 C7 . 1.316(2) ?
N1 N2 . 1.3970(19) ?
N1 H1 . 0.8600 ?
N2 C8 . 1.272(2) ?
N4 C19 . 1.330(2) ?
N4 C15 . 1.335(2) ?
N3 C10 . 1.481(3) ?
C9 C10 . 1.386(3) ?
C9 C14 . 1.389(3) ?
C9 C8 . 1.481(3) ?
C10 C11 . 1.390(3) ?
C2 C1 . 1.398(3) ?
C2 C3 . 1.406(3) ?
C8 H8 . 0.9300 ?
C15 C16 . 1.369(3) ?
C15 H15 . 0.9300 ?
C7 C1 . 1.490(2) ?
C14 C13 . 1.377(3) ?
C14 H14 . 0.9300 ?
C17 C16 . 1.365(3) ?
C17 C18 . 1.367(3) ?
C17 H17 . 0.9300 ?
C6 C5 . 1.384(3) ?
C6 C1 . 1.388(3) ?
C6 H6 . 0.9300 ?
C12 C13 . 1.361(4) ?
C12 C11 . 1.369(4) ?
C12 H12 . 0.9300 ?
C13 H13 . 0.9300 ?
C16 H16 . 0.9300 ?
C19 C18 . 1.378(3) ?
C19 H19 . 0.9300 ?
C3 C4 . 1.357(5) ?
C3 H3 . 0.9300 ?
C18 H18 . 0.9300 ?
C4 C5 . 1.371(5) ?
C4 H4 . 0.9300 ?
C5 H5 . 0.9300 ?
C11 H11 . 0.9300 ?

loop_
_geom_torsion_atom_site_label_1
_geom_torsion_atom_site_label_2
_geom_torsion_atom_site_label_3
_geom_torsion_atom_site_label_4
_geom_torsion_site_symmetry_1
_geom_torsion
O2 Ni1 O2 C7 2_675 -58.03(15)
N4 Ni1 O2 C7 . 167.91(12)
N4 Ni1 O2 C7 2_675 76.01(12)
N2 Ni1 O2 C7 . -11.60(12)
N2 Ni1 O2 C7 2_675 -104.38(12)
C7 N1 N2 C8 . 176.79(16)
C7 N1 N2 Ni1 . -9.33(16)
O2 Ni1 N2 C8 . -176.91(19)
O2 Ni1 N2 C8 2_675 2.64(19)
N4 Ni1 N2 C8 . -178.9(2)
N4 Ni1 N2 C8 2_675 90.53(18)
N2 Ni1 N2 C8 2_675 -75.77(18)
O2 Ni1 N2 N1 . 11.19(10)
O2 Ni1 N2 N1 2_675 -169.26(10)
N4 Ni1 N2 N1 . 9.2(3)
N4 Ni1 N2 N1 2_675 -81.37(10)
N2 Ni1 N2 N1 2_675 112.33(11)
O2 Ni1 N4 C19 . -148.49(16)
O2 Ni1 N4 C19 2_675 31.95(16)
N4 Ni1 N4 C19 2_675 -56.45(14)
N2 Ni1 N4 C19 . -146.5(2)
N2 Ni1 N4 C19 2_675 109.47(16)
O2 Ni1 N4 C15 . 33.33(15)
O2 Ni1 N4 C15 2_675 -146.23(15)
N4 Ni1 N4 C15 2_675 125.37(17)
N2 Ni1 N4 C15 . 35.3(3)
N2 Ni1 N4 C15 2_675 -68.70(15)
C14 C9 C10 C11 . -2.4(3)
C8 C9 C10 C11 . 179.8(2)
C14 C9 C10 N3 . 178.8(2)
C8 C9 C10 N3 . 1.0(3)
O3 N3 C10 C9 . -25.7(4)
O4 N3 C10 C9 . 154.0(3)
O3 N3 C10 C11 . 155.6(3)
O4 N3 C10 C11 . -24.7(4)
N1 N2 C8 C9 . -177.64(16)
Ni1 N2 C8 C9 . 10.7(3)
C10 C9 C8 N2 . -113.6(2)
C14 C9 C8 N2 . 68.6(3)
C19 N4 C15 C16 . -0.5(3)
Ni1 N4 C15 C16 . 177.80(19)
Ni1 O2 C7 N1 . 11.0(2)
Ni1 O2 C7 C1 . -167.87(12)
N2 N1 C7 O2 . -0.5(2)
N2 N1 C7 C1 . 178.38(14)
C10 C9 C14 C13 . 0.2(3)
C8 C9 C14 C13 . 178.1(2)
C11 C12 C13 C14 . -1.4(4)
C9 C14 C13 C12 . 1.7(4)
C18 C17 C16 C15 . -0.4(4)
N4 C15 C16 C17 . 0.8(4)
C15 N4 C19 C18 . 0.0(3)
Ni1 N4 C19 C18 . -178.25(17)
O1 C2 C3 C4 . 178.2(3)
C1 C2 C3 C4 . -2.6(4)
C16 C17 C18 C19 . -0.1(4)
N4 C19 C18 C17 . 0.3(4)
C2 C3 C4 C5 . 0.4(5)
C3 C4 C5 C6 . 1.6(5)
C1 C6 C5 C4 . -1.3(4)
C13 C12 C11 C10 . -0.8(5)
C9 C10 C11 C12 . 2.8(4)
N3 C10 C11 C12 . -178.5(3)
C5 C6 C1 C2 . -0.9(4)
C5 C6 C1 C7 . 177.5(2)
O1 C2 C1 C6 . -178.0(2)
C3 C2 C1 C6 . 2.8(3)
O1 C2 C1 C7 . 3.7(3)
C3 C2 C1 C7 . -175.5(2)
O2 C7 C1 C6 . -0.1(3)
N1 C7 C1 C6 . -179.12(18)
O2 C7 C1 C2 . 178.22(17)
N1 C7 C1 C2 . -0.8(3)
